data_4087671
loop_
_publ_author_name
'Mucha, Neil T.'
'Waterman, Rory'

_publ_section_title
;
 Iridium Pincer Catalysts for Silane Dehydrocoupling: Ligand Effects on
 Selectivity and Activity
;
_journal_issue 15
_journal_name_full Organometallics
_journal_page_first 3865
_journal_paper_doi 10.1021/acs.organomet.5b00486
_journal_volume 34
_journal_year 2015
_chemical_formula_moiety 'C24 H45 Cl Ir N O2 P2'
_chemical_formula_sum 'C24 H45 Cl Ir N O2 P2'
_chemical_formula_weight 669.20
_chemical_name_common p-NMe2tbu(POCOP)IrHCl
_space_group_crystal_system orthorhombic
_space_group_IT_number 60
_space_group_name_Hall '-P 2n 2ab'
_space_group_name_H-M_alt 'P b c n'
_atom_sites_solution_hydrogens mixed
_audit_creation_method SHELXL-2014/6
_cell_angle_alpha 90
_cell_angle_beta 90
_cell_angle_gamma 90
_cell_formula_units_Z 8
_cell_length_a 34.451(3)
_cell_length_b 11.0350(9)
_cell_length_c 14.4669(12)
_cell_measurement_reflns_used 9838
_cell_measurement_temperature 125(2)
_cell_measurement_theta_max 28.61
_cell_measurement_theta_min 2.36
_cell_volume 5499.8(8)
_computing_cell_refinement 'Bruker SAINT'
_computing_data_collection 'Bruker APEX2'
_computing_data_reduction 'Bruker SAINT'
_computing_molecular_graphics 'Bruker SHELXTL'
_computing_publication_material 'Bruker SHELXTL'
_computing_structure_refinement 'SHELXL-2014/6 (Sheldrick, 2014)'
_computing_structure_solution 'SHELXS-97 (Sheldrick 2008)'
_diffrn_ambient_temperature 125(2)
_diffrn_measured_fraction_theta_full 0.976
_diffrn_measured_fraction_theta_max 1.000
_diffrn_measurement_device_type 'Bruker APEX-II CCD'
_diffrn_measurement_method '\f and \w scans'
_diffrn_radiation_type MoK\a
_diffrn_radiation_wavelength 0.71073
_diffrn_reflns_av_R_equivalents 0.0327
_diffrn_reflns_av_unetI/netI 0.0156
_diffrn_reflns_Laue_measured_fraction_full 0.976
_diffrn_reflns_Laue_measured_fraction_max 1.000
_diffrn_reflns_limit_h_max 41
_diffrn_reflns_limit_h_min -41
_diffrn_reflns_limit_k_max 13
_diffrn_reflns_limit_k_min -13
_diffrn_reflns_limit_l_max 17
_diffrn_reflns_limit_l_min -17
_diffrn_reflns_number 51603
_diffrn_reflns_point_group_measured_fraction_full 0.976
_diffrn_reflns_point_group_measured_fraction_max 1.000
_diffrn_reflns_theta_full 25.242
_diffrn_reflns_theta_max 25.026
_diffrn_reflns_theta_min 1.182
_exptl_absorpt_coefficient_mu 5.089
_exptl_absorpt_correction_T_max 0.7458
_exptl_absorpt_correction_T_min 0.5533
_exptl_absorpt_correction_type empirical
_exptl_absorpt_process_details sadabs
_exptl_crystal_colour red
_exptl_crystal_density_diffrn 1.616
_exptl_crystal_density_meas ?
_exptl_crystal_description block
_exptl_crystal_F_000 2688
_exptl_crystal_size_max 0.472
_exptl_crystal_size_mid 0.236
_exptl_crystal_size_min 0.168
_refine_diff_density_max 0.505
_refine_diff_density_min -1.074
_refine_diff_density_rms 0.076
_refine_ls_extinction_method none
_refine_ls_goodness_of_fit_ref 1.107
_refine_ls_hydrogen_treatment mixed
_refine_ls_matrix_type full
_refine_ls_number_parameters 284
_refine_ls_number_reflns 4856
_refine_ls_number_restraints 0
_refine_ls_restrained_S_all 1.107
_refine_ls_R_factor_all 0.0238
_refine_ls_R_factor_gt 0.0195
_refine_ls_shift/su_max 0.005
_refine_ls_shift/su_mean 0.000
_refine_ls_structure_factor_coef Fsqd
_refine_ls_weighting_details 'w=1/[\s^2^(Fo^2^)+(0.0089P)^2^+12.8422P] where P=(Fo^2^+2Fc^2^)/3'
_refine_ls_weighting_scheme calc
_refine_ls_wR_factor_gt 0.0372
_refine_ls_wR_factor_ref 0.0401
_reflns_Friedel_coverage 0.000
_reflns_number_gt 4392
_reflns_number_total 4856
_reflns_threshold_expression 'I > 2\s(I)'
_cod_data_source_file om5b00486_si_004.cif
_cod_data_source_block NMe2Ir_0l
_cod_depositor_comments
;
The following automatic conversions were performed:

data item '_exptl_crystal_density_meas' value 'not measured' was
changed to '?' -- the value is perceived as not measured.

Automatic conversion script
Id: cif_fix_values 6909 2019-04-08 15:41:33Z antanas 
;
_cod_database_code 4087671
_shelx_space_group_comment
; 
The symmetry employed for this shelxl refinement is uniquely defined 
by the following loop, which should always be used as a source of 
symmetry information in preference to the above space-group names. 
They are only intended as comments. 
;
_shelxl_version_number 2014/6

loop_
_space_group_symop_operation_xyz
'x, y, z'
'-x+1/2, -y+1/2, z+1/2'
'-x, y, -z+1/2'
'x+1/2, -y+1/2, -z'
'-x, -y, -z'
'x-1/2, y-1/2, -z-1/2'
'x, -y, z-1/2'
'-x-1/2, y-1/2, z'

loop_
_atom_site_label
_atom_site_type_symbol
_atom_site_fract_x
_atom_site_fract_y
_atom_site_fract_z
_atom_site_U_iso_or_equiv
_atom_site_adp_type
_atom_site_occupancy
_atom_site_site_symmetry_order
_atom_site_calc_flag
_atom_site_refinement_flags_posn
_atom_site_refinement_flags_adp
Ir Ir 0.64281(2) 0.60274(2) 0.80121(2) 0.01340(4) Uani 1 1 d . .
Cl Cl 0.69517(2) 0.49285(8) 0.87082(7) 0.0314(2) Uani 1 1 d . .
P1 P 0.59932(2) 0.44746(7) 0.78450(5) 0.01429(16) Uani 1 1 d . .
P2 P 0.67030(2) 0.79106(7) 0.78625(5) 0.01481(16) Uani 1 1 d . .
O1 O 0.56104(6) 0.51112(18) 0.73421(15) 0.0174(5) Uani 1 1 d . .
O2 O 0.63623(6) 0.87446(18) 0.73510(15) 0.0187(5) Uani 1 1 d . .
N1 N 0.50822(7) 0.8757(2) 0.6014(2) 0.0236(6) Uani 1 1 d . .
C1 C 0.60018(8) 0.6898(3) 0.7354(2) 0.0143(6) Uani 1 1 d . .
C2 C 0.56545(8) 0.6334(3) 0.7117(2) 0.0135(6) Uani 1 1 d . .
C3 C 0.53485(8) 0.6908(3) 0.6680(2) 0.0144(6) Uani 1 1 d . .
H3A H 0.5120 0.6473 0.6524 0.017 Uiso 1 1 calc R U
C4 C 0.53827(9) 0.8152(3) 0.6470(2) 0.0161(6) Uani 1 1 d . .
C5 C 0.57287(9) 0.8761(3) 0.6696(2) 0.0177(7) Uani 1 1 d . .
H5A H 0.5760 0.9596 0.6553 0.021 Uiso 1 1 calc R U
C6 C 0.60227(8) 0.8127(3) 0.7129(2) 0.0149(6) Uani 1 1 d . .
C7 C 0.47248(9) 0.8104(3) 0.5827(3) 0.0327(9) Uani 1 1 d . .
H7A H 0.4542 0.8639 0.5507 0.049 Uiso 1 1 calc R U
H7B H 0.4781 0.7399 0.5437 0.049 Uiso 1 1 calc R U
H7C H 0.4610 0.7831 0.6411 0.049 Uiso 1 1 calc R U
C8 C 0.50208(13) 1.0022(3) 0.6195(3) 0.0429(10) Uani 1 1 d . .
H8A H 0.4801 1.0313 0.5826 0.064 Uiso 1 1 calc R U
H8B H 0.4965 1.0139 0.6853 0.064 Uiso 1 1 calc R U
H8C H 0.5255 1.0478 0.6028 0.064 Uiso 1 1 calc R U
C9 C 0.57641(9) 0.3782(3) 0.8884(2) 0.0195(7) Uani 1 1 d . .
C10 C 0.60821(10) 0.3248(3) 0.9506(2) 0.0284(8) Uani 1 1 d . .
H10A H 0.6277 0.3871 0.9637 0.043 Uiso 1 1 calc R U
H10B H 0.5966 0.2969 1.0087 0.043 Uiso 1 1 calc R U
H10C H 0.6206 0.2563 0.9191 0.043 Uiso 1 1 calc R U
C11 C 0.55684(10) 0.4830(3) 0.9399(2) 0.0298(8) Uani 1 1 d . .
H11A H 0.5762 0.5455 0.9541 0.045 Uiso 1 1 calc R U
H11B H 0.5364 0.5179 0.9010 0.045 Uiso 1 1 calc R U
H11C H 0.5454 0.4528 0.9975 0.045 Uiso 1 1 calc R U
C12 C 0.54579(11) 0.2827(3) 0.8673(3) 0.0349(9) Uani 1 1 d . .
H12A H 0.5578 0.2149 0.8343 0.052 Uiso 1 1 calc R U
H12B H 0.5344 0.2534 0.9252 0.052 Uiso 1 1 calc R U
H12C H 0.5254 0.3184 0.8287 0.052 Uiso 1 1 calc R U
C13 C 0.67919(9) 0.8826(3) 0.8921(2) 0.0194(7) Uani 1 1 d . .
C14 C 0.69514(10) 1.0095(3) 0.8734(3) 0.0277(8) Uani 1 1 d . .
H14A H 0.6773 1.0533 0.8327 0.042 Uiso 1 1 calc R U
H14B H 0.6978 1.0534 0.9319 0.042 Uiso 1 1 calc R U
H14C H 0.7206 1.0030 0.8435 0.042 Uiso 1 1 calc R U
C15 C 0.70696(10) 0.8128(3) 0.9559(2) 0.0272(8) Uani 1 1 d . .
H15A H 0.6965 0.7316 0.9675 0.041 Uiso 1 1 calc R U
H15B H 0.7324 0.8059 0.9262 0.041 Uiso 1 1 calc R U
H15C H 0.7096 0.8563 1.0146 0.041 Uiso 1 1 calc R U
C16 C 0.63935(10) 0.8958(4) 0.9393(2) 0.0311(8) Uani 1 1 d . .
H16A H 0.6286 0.8152 0.9519 0.047 Uiso 1 1 calc R U
H16B H 0.6424 0.9401 0.9975 0.047 Uiso 1 1 calc R U
H16C H 0.6217 0.9403 0.8985 0.047 Uiso 1 1 calc R U
C17 C 0.70955(9) 0.8004(3) 0.6985(2) 0.0214(7) Uani 1 1 d . .
C18 C 0.69624(11) 0.7157(4) 0.6204(3) 0.0408(10) Uani 1 1 d . .
H18A H 0.6720 0.7464 0.5937 0.061 Uiso 1 1 calc R U
H18B H 0.7163 0.7124 0.5724 0.061 Uiso 1 1 calc R U
H18C H 0.6919 0.6342 0.6453 0.061 Uiso 1 1 calc R U
C19 C 0.74732(10) 0.7514(4) 0.7396(3) 0.0318(8) Uani 1 1 d . .
H19A H 0.7428 0.6704 0.7650 0.048 Uiso 1 1 calc R U
H19B H 0.7672 0.7469 0.6911 0.048 Uiso 1 1 calc R U
H19C H 0.7562 0.8056 0.7889 0.048 Uiso 1 1 calc R U
C20 C 0.71607(12) 0.9271(3) 0.6584(3) 0.0387(10) Uani 1 1 d . .
H20A H 0.6917 0.9575 0.6323 0.058 Uiso 1 1 calc R U
H20B H 0.7249 0.9818 0.7075 0.058 Uiso 1 1 calc R U
H20C H 0.7358 0.9231 0.6097 0.058 Uiso 1 1 calc R U
C21 C 0.61268(9) 0.3335(3) 0.6951(2) 0.0206(7) Uani 1 1 d . .
C22 C 0.63835(10) 0.2343(3) 0.7367(3) 0.0294(8) Uani 1 1 d . .
H22A H 0.6606 0.2715 0.7680 0.044 Uiso 1 1 calc R U
H22B H 0.6232 0.1870 0.7813 0.044 Uiso 1 1 calc R U
H22C H 0.6477 0.1808 0.6874 0.044 Uiso 1 1 calc R U
C23 C 0.63675(11) 0.4045(3) 0.6241(2) 0.0327(8) Uani 1 1 d . .
H23A H 0.6593 0.4408 0.6548 0.049 Uiso 1 1 calc R U
H23B H 0.6456 0.3495 0.5753 0.049 Uiso 1 1 calc R U
H23C H 0.6207 0.4687 0.5968 0.049 Uiso 1 1 calc R U
C24 C 0.57773(10) 0.2779(3) 0.6457(2) 0.0308(8) Uani 1 1 d . .
H24A H 0.5616 0.3426 0.6195 0.046 Uiso 1 1 calc R U
H24B H 0.5868 0.2246 0.5960 0.046 Uiso 1 1 calc R U
H24C H 0.5624 0.2308 0.6899 0.046 Uiso 1 1 calc R U
H100 H 0.6249(14) 0.627(4) 0.878(4) 0.085(17) Uiso 1 1 d . .

loop_
_atom_site_aniso_label
_atom_site_aniso_U_11
_atom_site_aniso_U_22
_atom_site_aniso_U_33
_atom_site_aniso_U_23
_atom_site_aniso_U_13
_atom_site_aniso_U_12
Ir 0.01118(6) 0.01162(6) 0.01742(7) 0.00199(5) -0.00212(5) 0.00021(5)
Cl 0.0201(4) 0.0230(4) 0.0510(6) 0.0098(4) -0.0124(4) 0.0033(3)
P1 0.0147(4) 0.0105(4) 0.0177(4) 0.0015(3) -0.0020(3) -0.0007(3)
P2 0.0119(4) 0.0138(4) 0.0187(4) 0.0022(3) -0.0021(3) -0.0017(3)
O1 0.0142(11) 0.0116(10) 0.0265(12) 0.0030(9) -0.0048(9) -0.0019(9)
O2 0.0148(11) 0.0134(11) 0.0279(12) 0.0045(9) -0.0052(9) -0.0038(9)
N1 0.0177(14) 0.0168(14) 0.0362(17) 0.0064(13) -0.0053(12) 0.0027(11)
C1 0.0145(15) 0.0132(15) 0.0152(15) -0.0007(12) 0.0012(12) 0.0006(12)
C2 0.0162(15) 0.0116(15) 0.0127(15) 0.0009(12) 0.0001(12) -0.0004(11)
C3 0.0124(15) 0.0139(15) 0.0170(15) -0.0017(12) -0.0006(12) -0.0010(12)
C4 0.0163(15) 0.0183(16) 0.0136(16) 0.0026(13) 0.0005(12) 0.0035(13)
C5 0.0178(15) 0.0131(16) 0.0221(16) 0.0037(13) -0.0009(13) 0.0002(13)
C6 0.0130(14) 0.0159(15) 0.0158(16) -0.0005(13) -0.0011(12) -0.0022(12)
C7 0.0167(17) 0.033(2) 0.048(2) 0.0158(18) -0.0094(16) 0.0000(15)
C8 0.059(3) 0.029(2) 0.041(2) -0.0040(19) -0.019(2) 0.022(2)
C9 0.0198(16) 0.0175(17) 0.0212(17) 0.0038(13) 0.0015(13) -0.0022(13)
C10 0.033(2) 0.030(2) 0.0228(18) 0.0096(15) 0.0003(15) 0.0058(16)
C11 0.033(2) 0.030(2) 0.0265(19) 0.0031(16) 0.0059(16) 0.0044(16)
C12 0.036(2) 0.036(2) 0.033(2) 0.0026(17) 0.0057(17) -0.0156(18)
C13 0.0179(16) 0.0191(17) 0.0211(17) -0.0012(14) -0.0023(13) -0.0031(13)
C14 0.0290(19) 0.0187(17) 0.035(2) -0.0007(15) -0.0064(16) -0.0038(15)
C15 0.032(2) 0.0266(19) 0.0230(18) 0.0007(15) -0.0096(15) -0.0016(16)
C16 0.0266(19) 0.040(2) 0.0267(18) -0.0061(17) 0.0057(15) -0.0049(17)
C17 0.0193(16) 0.0214(17) 0.0235(17) -0.0006(15) 0.0011(14) -0.0026(13)
C18 0.030(2) 0.060(3) 0.032(2) -0.017(2) 0.0084(17) -0.0100(19)
C19 0.0185(17) 0.038(2) 0.039(2) 0.0023(18) 0.0035(16) 0.0032(15)
C20 0.040(2) 0.035(2) 0.041(2) 0.0139(18) 0.0157(19) -0.0024(18)
C21 0.0236(17) 0.0161(16) 0.0222(17) -0.0029(14) -0.0020(14) 0.0012(13)
C22 0.031(2) 0.0234(19) 0.034(2) -0.0049(16) -0.0009(16) 0.0074(15)
C23 0.039(2) 0.033(2) 0.0264(19) -0.0044(16) 0.0096(16) -0.0011(17)
C24 0.035(2) 0.030(2) 0.028(2) -0.0109(16) -0.0048(16) -0.0016(16)

loop_
_atom_type_symbol
_atom_type_description
_atom_type_scat_dispersion_real
_atom_type_scat_dispersion_imag
_atom_type_scat_source
C C 0.0033 0.0016 'International Tables Vol C Tables 4.2.6.8 and 6.1.1.4'
H H 0.0000 0.0000 'International Tables Vol C Tables 4.2.6.8 and 6.1.1.4'
N N 0.0061 0.0033 'International Tables Vol C Tables 4.2.6.8 and 6.1.1.4'
O O 0.0106 0.0060 'International Tables Vol C Tables 4.2.6.8 and 6.1.1.4'
P P 0.1023 0.0942 'International Tables Vol C Tables 4.2.6.8 and 6.1.1.4'
Cl Cl 0.1484 0.1585 'International Tables Vol C Tables 4.2.6.8 and 6.1.1.4'
Ir Ir -1.4442 7.9887 'International Tables Vol C Tables 4.2.6.8 and 6.1.1.4'

loop_
_geom_angle_atom_site_label_1
_geom_angle_atom_site_label_2
_geom_angle_atom_site_label_3
_geom_angle
C1 Ir P1 80.11(9)
C1 Ir P2 79.80(9)
P1 Ir P2 159.79(3)
C1 Ir Cl 176.33(9)
P1 Ir Cl 99.11(3)
P2 Ir Cl 100.80(3)
C1 Ir H100 88(2)
P1 Ir H100 86(2)
P2 Ir H100 95(2)
Cl Ir H100 96(2)
O1 P1 C21 100.22(13)
O1 P1 C9 100.99(13)
C21 P1 C9 112.89(14)
O1 P1 Ir 104.43(8)
C21 P1 Ir 114.65(10)
C9 P1 Ir 119.94(10)
O2 P2 C17 100.31(13)
O2 P2 C13 100.48(13)
C17 P2 C13 114.36(14)
O2 P2 Ir 104.57(8)
C17 P2 Ir 114.54(11)
C13 P2 Ir 118.84(10)
C2 O1 P1 115.11(18)
C6 O2 P2 115.12(18)
C4 N1 C8 119.2(3)
C4 N1 C7 118.6(3)
C8 N1 C7 113.1(3)
C2 C1 C6 114.9(3)
C2 C1 Ir 122.4(2)
C6 C1 Ir 122.7(2)
C3 C2 C1 124.3(3)
C3 C2 O1 117.8(3)
C1 C2 O1 117.9(3)
C2 C3 C4 118.7(3)
C2 C3 H3A 120.6
C4 C3 H3A 120.6
N1 C4 C5 120.6(3)
N1 C4 C3 120.3(3)
C5 C4 C3 119.0(3)
C6 C5 C4 119.0(3)
C6 C5 H5A 120.5
C4 C5 H5A 120.5
C5 C6 O2 118.2(3)
C5 C6 C1 124.0(3)
O2 C6 C1 117.7(3)
N1 C7 H7A 109.5
N1 C7 H7B 109.5
H7A C7 H7B 109.5
N1 C7 H7C 109.5
H7A C7 H7C 109.5
H7B C7 H7C 109.5
N1 C8 H8A 109.5
N1 C8 H8B 109.5
H8A C8 H8B 109.5
N1 C8 H8C 109.5
H8A C8 H8C 109.5
H8B C8 H8C 109.5
C12 C9 C11 108.4(3)
C12 C9 C10 110.3(3)
C11 C9 C10 108.6(3)
C12 C9 P1 114.5(2)
C11 C9 P1 105.6(2)
C10 C9 P1 109.2(2)
C9 C10 H10A 109.5
C9 C10 H10B 109.5
H10A C10 H10B 109.5
C9 C10 H10C 109.5
H10A C10 H10C 109.5
H10B C10 H10C 109.5
C9 C11 H11A 109.5
C9 C11 H11B 109.5
H11A C11 H11B 109.5
C9 C11 H11C 109.5
H11A C11 H11C 109.5
H11B C11 H11C 109.5
C9 C12 H12A 109.5
C9 C12 H12B 109.5
H12A C12 H12B 109.5
C9 C12 H12C 109.5
H12A C12 H12C 109.5
H12B C12 H12C 109.5
C14 C13 C15 110.0(3)
C14 C13 C16 108.2(3)
C15 C13 C16 109.6(3)
C14 C13 P2 114.3(2)
C15 C13 P2 108.9(2)
C16 C13 P2 105.6(2)
C13 C14 H14A 109.5
C13 C14 H14B 109.5
H14A C14 H14B 109.5
C13 C14 H14C 109.5
H14A C14 H14C 109.5
H14B C14 H14C 109.5
C13 C15 H15A 109.5
C13 C15 H15B 109.5
H15A C15 H15B 109.5
C13 C15 H15C 109.5
H15A C15 H15C 109.5
H15B C15 H15C 109.5
C13 C16 H16A 109.5
C13 C16 H16B 109.5
H16A C16 H16B 109.5
C13 C16 H16C 109.5
H16A C16 H16C 109.5
H16B C16 H16C 109.5
C19 C17 C20 110.2(3)
C19 C17 C18 108.9(3)
C20 C17 C18 108.7(3)
C19 C17 P2 109.6(2)
C20 C17 P2 114.6(2)
C18 C17 P2 104.6(2)
C17 C18 H18A 109.5
C17 C18 H18B 109.5
H18A C18 H18B 109.5
C17 C18 H18C 109.5
H18A C18 H18C 109.5
H18B C18 H18C 109.5
C17 C19 H19A 109.5
C17 C19 H19B 109.5
H19A C19 H19B 109.5
C17 C19 H19C 109.5
H19A C19 H19C 109.5
H19B C19 H19C 109.5
C17 C20 H20A 109.5
C17 C20 H20B 109.5
H20A C20 H20B 109.5
C17 C20 H20C 109.5
H20A C20 H20C 109.5
H20B C20 H20C 109.5
C24 C21 C22 110.6(3)
C24 C21 C23 108.5(3)
C22 C21 C23 108.4(3)
C24 C21 P1 113.7(2)
C22 C21 P1 110.6(2)
C23 C21 P1 104.7(2)
C21 C22 H22A 109.5
C21 C22 H22B 109.5
H22A C22 H22B 109.5
C21 C22 H22C 109.5
H22A C22 H22C 109.5
H22B C22 H22C 109.5
C21 C23 H23A 109.5
C21 C23 H23B 109.5
H23A C23 H23B 109.5
C21 C23 H23C 109.5
H23A C23 H23C 109.5
H23B C23 H23C 109.5
C21 C24 H24A 109.5
C21 C24 H24B 109.5
H24A C24 H24B 109.5
C21 C24 H24C 109.5
H24A C24 H24C 109.5
H24B C24 H24C 109.5

loop_
_geom_bond_atom_site_label_1
_geom_bond_atom_site_label_2
_geom_bond_distance
Ir C1 1.996(3)
Ir P1 2.2890(8)
Ir P2 2.2940(8)
Ir Cl 2.3954(8)
Ir H100 1.30(5)
P1 O1 1.662(2)
P1 C21 1.862(3)
P1 C9 1.862(3)
P2 O2 1.665(2)
P2 C17 1.857(3)
P2 C13 1.860(3)
O1 C2 1.397(3)
O2 C6 1.391(3)
N1 C4 1.397(4)
N1 C8 1.436(4)
N1 C7 1.452(4)
C1 C2 1.392(4)
C1 C6 1.397(4)
C2 C3 1.383(4)
C3 C4 1.411(4)
C3 H3A 0.9500
C4 C5 1.407(4)
C5 C6 1.381(4)
C5 H5A 0.9500
C7 H7A 0.9800
C7 H7B 0.9800
C7 H7C 0.9800
C8 H8A 0.9800
C8 H8B 0.9800
C8 H8C 0.9800
C9 C12 1.522(4)
C9 C11 1.532(4)
C9 C10 1.535(4)
C10 H10A 0.9800
C10 H10B 0.9800
C10 H10C 0.9800
C11 H11A 0.9800
C11 H11B 0.9800
C11 H11C 0.9800
C12 H12A 0.9800
C12 H12B 0.9800
C12 H12C 0.9800
C13 C14 1.528(4)
C13 C15 1.536(4)
C13 C16 1.540(4)
C14 H14A 0.9800
C14 H14B 0.9800
C14 H14C 0.9800
C15 H15A 0.9800
C15 H15B 0.9800
C15 H15C 0.9800
C16 H16A 0.9800
C16 H16B 0.9800
C16 H16C 0.9800
C17 C19 1.529(5)
C17 C20 1.531(5)
C17 C18 1.536(5)
C18 H18A 0.9800
C18 H18B 0.9800
C18 H18C 0.9800
C19 H19A 0.9800
C19 H19B 0.9800
C19 H19C 0.9800
C20 H20A 0.9800
C20 H20B 0.9800
C20 H20C 0.9800
C21 C24 1.529(4)
C21 C22 1.531(4)
C21 C23 1.535(5)
C22 H22A 0.9800
C22 H22B 0.9800
C22 H22C 0.9800
C23 H23A 0.9800
C23 H23B 0.9800
C23 H23C 0.9800
C24 H24A 0.9800
C24 H24B 0.9800
C24 H24C 0.9800

loop_
_geom_torsion_atom_site_label_1
_geom_torsion_atom_site_label_2
_geom_torsion_atom_site_label_3
_geom_torsion_atom_site_label_4
_geom_torsion
C21 P1 O1 C2 -115.8(2)
C9 P1 O1 C2 128.2(2)
Ir P1 O1 C2 3.1(2)
C17 P2 O2 C6 117.1(2)
C13 P2 O2 C6 -125.5(2)
Ir P2 O2 C6 -1.8(2)
C6 C1 C2 C3 0.9(4)
Ir C1 C2 C3 178.5(2)
C6 C1 C2 O1 -178.5(2)
Ir C1 C2 O1 -0.9(4)
P1 O1 C2 C3 178.7(2)
P1 O1 C2 C1 -1.9(3)
C1 C2 C3 C4 -1.2(5)
O1 C2 C3 C4 178.2(3)
C8 N1 C4 C5 -32.9(5)
C7 N1 C4 C5 -177.6(3)
C8 N1 C4 C3 149.4(3)
C7 N1 C4 C3 4.6(5)
C2 C3 C4 N1 178.9(3)
C2 C3 C4 C5 1.1(4)
N1 C4 C5 C6 -178.7(3)
C3 C4 C5 C6 -0.9(4)
C4 C5 C6 O2 -179.8(3)
C4 C5 C6 C1 0.7(5)
P2 O2 C6 C5 -179.4(2)
P2 O2 C6 C1 0.1(3)
C2 C1 C6 C5 -0.6(4)
Ir C1 C6 C5 -178.3(2)
C2 C1 C6 O2 179.8(3)
Ir C1 C6 O2 2.2(4)
O1 P1 C9 C12 61.6(3)
C21 P1 C9 C12 -44.5(3)
Ir P1 C9 C12 175.5(2)
O1 P1 C9 C11 -57.6(2)
C21 P1 C9 C11 -163.7(2)
Ir P1 C9 C11 56.3(2)
O1 P1 C9 C10 -174.2(2)
C21 P1 C9 C10 79.6(3)
Ir P1 C9 C10 -60.3(2)
O2 P2 C13 C14 -63.0(2)
C17 P2 C13 C14 43.4(3)
Ir P2 C13 C14 -176.24(18)
O2 P2 C13 C15 173.5(2)
C17 P2 C13 C15 -80.0(3)
Ir P2 C13 C15 60.3(2)
O2 P2 C13 C16 55.8(2)
C17 P2 C13 C16 162.3(2)
Ir P2 C13 C16 -57.4(2)
O2 P2 C17 C19 168.3(2)
C13 P2 C17 C19 61.8(3)
Ir P2 C17 C19 -80.3(2)
O2 P2 C17 C20 43.9(3)
C13 P2 C17 C20 -62.7(3)
Ir P2 C17 C20 155.2(2)
O2 P2 C17 C18 -75.0(3)
C13 P2 C17 C18 178.4(2)
Ir P2 C17 C18 36.3(3)
O1 P1 C21 C24 -35.8(3)
C9 P1 C21 C24 70.8(3)
Ir P1 C21 C24 -147.0(2)
O1 P1 C21 C22 -160.9(2)
C9 P1 C21 C22 -54.3(3)
Ir P1 C21 C22 87.9(2)
O1 P1 C21 C23 82.5(2)
C9 P1 C21 C23 -170.9(2)
Ir P1 C21 C23 -28.7(2)
